data_4121832
loop_
_publ_author_name
'Masutomi, Koji'
'Noguchi, Keiichi'
'Tanaka, Ken'

_publ_section_title
;
 Enantioselective Cycloisomerization of 1,6-Enynes to
 Bicyclo[3.1.0]hexanes Catalyzed by Rhodium and Benzoic Acid.
;
_journal_issue 21
_journal_name_full 'Journal of the American Chemical Society'
_journal_page_first 7627
_journal_page_last 7630
_journal_paper_doi 10.1021/ja504048u
_journal_volume 136
_journal_year 2014
_chemical_absolute_configuration ad
_chemical_formula_moiety 'C30 H27 Br O4'
_chemical_formula_sum 'C30 H27 Br O4'
_chemical_formula_weight 531.43
_chemical_name_systematic
;
 ?
;
_space_group_IT_number 4
_symmetry_cell_setting monoclinic
_symmetry_Int_Tables_number 4
_symmetry_space_group_name_Hall 'P 2yb'
_symmetry_space_group_name_H-M 'P 1 21 1'
_atom_sites_solution_hydrogens geom
_atom_sites_solution_primary direct
_atom_sites_solution_secondary difmap
_cell_angle_alpha 90.00
_cell_angle_beta 94.0370(10)
_cell_angle_gamma 90.00
_cell_formula_units_Z 2
_cell_length_a 7.27530(10)
_cell_length_b 7.74730(10)
_cell_length_c 22.6981(4)
_cell_measurement_reflns_used 21621
_cell_measurement_temperature 193(2)
_cell_measurement_theta_max 68.26
_cell_measurement_theta_min 3.90
_cell_volume 1276.18(3)
_computing_cell_refinement 'RAPID AUTO'
_computing_data_collection 'RAPID AUTO (Rigaku, 2004)'
_computing_data_reduction 'RAPID AUTO'
_computing_publication_material 'SHELXL-97 (Sheldrick, 1997)'
_computing_structure_refinement 'SHELXL-97 (Sheldrick, 1997)'
_computing_structure_solution 'Il Milione (Burla, et al., 2007)'
_diffrn_ambient_temperature 193(2)
_diffrn_detector_area_resol_mean 10.000
_diffrn_measured_fraction_theta_full 0.999
_diffrn_measured_fraction_theta_max 0.999
_diffrn_measurement_device_type 'Rigaku R-AXIS RAPID'
_diffrn_measurement_method \w
_diffrn_radiation_monochromator graphite
_diffrn_radiation_source 'rotating anode'
_diffrn_radiation_type CuK\a
_diffrn_radiation_wavelength 1.54187
_diffrn_reflns_av_R_equivalents 0.0429
_diffrn_reflns_av_sigmaI/netI 0.0291
_diffrn_reflns_limit_h_max 8
_diffrn_reflns_limit_h_min -8
_diffrn_reflns_limit_k_max 9
_diffrn_reflns_limit_k_min -9
_diffrn_reflns_limit_l_max 27
_diffrn_reflns_limit_l_min -27
_diffrn_reflns_number 22766
_diffrn_reflns_theta_full 68.22
_diffrn_reflns_theta_max 68.22
_diffrn_reflns_theta_min 3.90
_exptl_absorpt_coefficient_mu 2.468
_exptl_absorpt_correction_T_max 0.373
_exptl_absorpt_correction_T_min 0.249
_exptl_absorpt_correction_type numerical
_exptl_absorpt_process_details 'NUMABS (Rigaku, 1999)'
_exptl_crystal_colour colorless
_exptl_crystal_density_diffrn 1.383
_exptl_crystal_density_method 'not measured'
_exptl_crystal_description block
_exptl_crystal_F_000 548
_exptl_crystal_size_max 0.50
_exptl_crystal_size_mid 0.50
_exptl_crystal_size_min 0.40
_refine_diff_density_max 0.182
_refine_diff_density_min -0.419
_refine_diff_density_rms 0.058
_refine_ls_abs_structure_details 'Flack H D (1983), Acta Cryst. A39, 876-881.  1935 Friedel Pairs'
_refine_ls_abs_structure_Flack -0.04(1)
_refine_ls_extinction_coef 0.0501(11)
_refine_ls_extinction_expression Fc^*^=kFc[1+0.001xFc^2^\l^3^/sin(2\q)]^-1/4^
_refine_ls_extinction_method SHELXL
_refine_ls_goodness_of_fit_ref 1.042
_refine_ls_hydrogen_treatment constr
_refine_ls_matrix_type full
_refine_ls_number_parameters 318
_refine_ls_number_reflns 4460
_refine_ls_number_restraints 1
_refine_ls_restrained_S_all 1.042
_refine_ls_R_factor_all 0.0309
_refine_ls_R_factor_gt 0.0297
_refine_ls_shift/su_max 0.001
_refine_ls_shift/su_mean 0.000
_refine_ls_structure_factor_coef Fsqd
_refine_ls_weighting_details 'calc w=1/[\s^2^(Fo^2^)+(0.0527P)^2^+0.0950P] where P=(Fo^2^+2Fc^2^)/3'
_refine_ls_weighting_scheme calc
_refine_ls_wR_factor_gt 0.0750
_refine_ls_wR_factor_ref 0.0772
_reflns_number_gt 4316
_reflns_number_total 4460
_reflns_threshold_expression >2sigma(I)
_cod_data_source_file ja504048u_si_001.cif
_cod_data_source_block I
_cod_depositor_comments 'Adding full bibliography for 4121832.cif.'
_cod_database_code 4121832

loop_
_symmetry_equiv_pos_site_id
_symmetry_equiv_pos_as_xyz
1 +X,+Y,+Z
2 -X,1/2+Y,-Z

loop_
_atom_site_label
_atom_site_type_symbol
_atom_site_fract_x
_atom_site_fract_y
_atom_site_fract_z
_atom_site_U_iso_or_equiv
_atom_site_adp_type
_atom_site_occupancy
_atom_site_symmetry_multiplicity
_atom_site_calc_flag
_atom_site_refinement_flags
Br1 Br 0.86538(3) 0.08055(4) 0.527073(11) 0.05967(13) Uani 1 1 d .
O1 O 0.5378(2) -0.2750(2) 0.14718(6) 0.0391(3) Uani 1 1 d .
O2 O 0.38643(19) -0.0778(2) 0.08963(6) 0.0340(3) Uani 1 1 d .
O3 O 0.2271(2) 0.2243(2) 0.19072(8) 0.0486(4) Uani 1 1 d .
O4 O 0.5284(2) 0.16467(19) 0.18483(6) 0.0357(3) Uani 1 1 d .
C1 C 0.2356(2) -0.1413(3) 0.28804(8) 0.0293(4) Uani 1 1 d .
C2 C 0.0722(3) -0.1703(3) 0.24619(9) 0.0339(4) Uani 1 1 d .
C3 C 0.1304(3) -0.1279(3) 0.18497(8) 0.0339(4) Uani 1 1 d .
H3 H 0.0418 -0.0672 0.1563 0.041 Uiso 1 1 calc R
C4 C 0.3321(3) -0.0718(3) 0.19020(8) 0.0282(4) Uani 1 1 d .
C5 C 0.4055(2) -0.1328(3) 0.25270(7) 0.0273(4) Uani 1 1 d .
H5A H 0.4645 -0.2476 0.2508 0.033 Uiso 1 1 calc R
H5B H 0.4964 -0.0497 0.2707 0.033 Uiso 1 1 calc R
C6 C 0.2284(3) -0.1089(3) 0.34548(9) 0.0354(4) Uani 1 1 d .
H6 H 0.1097 -0.1133 0.3604 0.042 Uiso 1 1 calc R
C7 C 0.3831(3) -0.0671(3) 0.38874(8) 0.0329(4) Uani 1 1 d .
C8 C 0.3521(3) 0.0391(3) 0.43695(9) 0.0419(5) Uani 1 1 d .
H8 H 0.2313 0.0809 0.4417 0.050 Uiso 1 1 calc R
C9 C 0.4945(3) 0.0845(4) 0.47803(8) 0.0430(5) Uani 1 1 d .
H9 H 0.4727 0.1579 0.5103 0.052 Uiso 1 1 calc R
C10 C 0.6680(3) 0.0205(3) 0.47075(8) 0.0374(5) Uani 1 1 d .
C11 C 0.7043(3) -0.0875(3) 0.42518(8) 0.0349(4) Uani 1 1 d .
H11 H 0.8250 -0.1312 0.4216 0.042 Uiso 1 1 calc R
C12 C 0.5607(3) -0.1316(3) 0.38435(8) 0.0334(4) Uani 1 1 d .
H12 H 0.5839 -0.2072 0.3528 0.040 Uiso 1 1 calc R
C13 C -0.1186(3) -0.1344(4) 0.26440(11) 0.0465(6) Uani 1 1 d .
H13A H -0.1250 -0.0156 0.2790 0.056 Uiso 1 1 calc R
H13B H -0.1477 -0.2147 0.2958 0.056 Uiso 1 1 calc R
H13C H -0.2076 -0.1494 0.2303 0.056 Uiso 1 1 calc R
C14 C 0.0951(3) -0.3119(3) 0.20057(9) 0.0372(5) Uani 1 1 d .
H14A H 0.2027 -0.3896 0.2067 0.045 Uiso 1 1 calc R
H14B H -0.0179 -0.3672 0.1825 0.045 Uiso 1 1 calc R
C15 C 0.4352(3) -0.1558(3) 0.14126(8) 0.0289(4) Uani 1 1 d .
C16 C 0.4524(3) -0.1561(3) 0.03739(9) 0.0407(5) Uani 1 1 d .
H16A H 0.3575 -0.1424 0.0043 0.049 Uiso 1 1 calc R
H16B H 0.4700 -0.2813 0.0445 0.049 Uiso 1 1 calc R
C17 C 0.6305(3) -0.0800(3) 0.01972(8) 0.0315(4) Uani 1 1 d .
C18 C 0.7497(3) 0.0101(3) 0.05866(9) 0.0377(5) Uani 1 1 d .
H18 H 0.7210 0.0251 0.0985 0.045 Uiso 1 1 calc R
C19 C 0.9119(3) 0.0789(4) 0.03935(10) 0.0454(5) Uani 1 1 d .
H19 H 0.9943 0.1394 0.0663 0.054 Uiso 1 1 calc R
C20 C 0.9535(3) 0.0597(4) -0.01868(11) 0.0499(6) Uani 1 1 d .
H20 H 1.0629 0.1089 -0.0319 0.060 Uiso 1 1 calc R
C21 C 0.8350(3) -0.0317(3) -0.05755(10) 0.0459(6) Uani 1 1 d .
H21 H 0.8632 -0.0454 -0.0975 0.055 Uiso 1 1 calc R
C22 C 0.6761(3) -0.1030(3) -0.03830(9) 0.0369(5) Uani 1 1 d .
H22 H 0.5971 -0.1683 -0.0649 0.044 Uiso 1 1 calc R
C23 C 0.3506(3) 0.1235(3) 0.18786(8) 0.0316(4) Uani 1 1 d .
C24 C 0.5800(4) 0.3452(3) 0.19491(10) 0.0438(5) Uani 1 1 d .
H24A H 0.4735 0.4211 0.1841 0.053 Uiso 1 1 calc R
H24B H 0.6816 0.3767 0.1702 0.053 Uiso 1 1 calc R
C25 C 0.6408(3) 0.3682(3) 0.25940(10) 0.0424(5) Uani 1 1 d .
C26 C 0.5090(4) 0.3945(3) 0.30001(11) 0.0504(6) Uani 1 1 d .
H26 H 0.3827 0.4041 0.2866 0.060 Uiso 1 1 calc R
C27 C 0.5605(5) 0.4067(4) 0.35992(12) 0.0615(7) Uani 1 1 d .
H27 H 0.4697 0.4237 0.3874 0.074 Uiso 1 1 calc R
C28 C 0.7428(5) 0.3942(4) 0.37921(12) 0.0679(8) Uani 1 1 d .
H28 H 0.7782 0.4017 0.4202 0.081 Uiso 1 1 calc R
C29 C 0.8744(5) 0.3709(5) 0.33953(15) 0.0748(9) Uani 1 1 d .
H29 H 1.0006 0.3640 0.3532 0.090 Uiso 1 1 calc R
C30 C 0.8243(4) 0.3573(4) 0.27925(14) 0.0594(7) Uani 1 1 d .
H30 H 0.9160 0.3406 0.2520 0.071 Uiso 1 1 calc R

loop_
_atom_site_aniso_label
_atom_site_aniso_U_11
_atom_site_aniso_U_22
_atom_site_aniso_U_33
_atom_site_aniso_U_23
_atom_site_aniso_U_13
_atom_site_aniso_U_12
Br1 0.05395(17) 0.0745(2) 0.04810(15) -0.01564(13) -0.01408(10) 0.00082(14)
O1 0.0489(8) 0.0335(8) 0.0362(7) 0.0012(6) 0.0125(6) 0.0061(7)
O2 0.0370(7) 0.0418(9) 0.0232(6) 0.0009(5) 0.0022(5) -0.0042(6)
O3 0.0479(9) 0.0403(9) 0.0581(10) 0.0025(7) 0.0062(8) 0.0124(8)
O4 0.0405(7) 0.0303(7) 0.0368(7) -0.0024(6) 0.0061(6) -0.0052(6)
C1 0.0230(8) 0.0344(11) 0.0311(9) 0.0025(8) 0.0059(7) 0.0014(7)
C2 0.0248(9) 0.0445(12) 0.0329(10) 0.0002(8) 0.0047(7) -0.0015(8)
C3 0.0247(9) 0.0489(13) 0.0281(9) 0.0005(8) 0.0004(7) -0.0001(8)
C4 0.0257(9) 0.0353(11) 0.0238(8) 0.0014(7) 0.0027(7) -0.0001(7)
C5 0.0235(8) 0.0348(11) 0.0240(8) 0.0031(7) 0.0046(7) 0.0001(7)
C6 0.0270(9) 0.0485(13) 0.0316(9) 0.0012(9) 0.0087(7) 0.0003(9)
C7 0.0324(10) 0.0421(12) 0.0250(9) 0.0029(8) 0.0073(7) -0.0004(8)
C8 0.0396(10) 0.0536(16) 0.0332(10) -0.0037(9) 0.0065(8) 0.0072(10)
C9 0.0475(11) 0.0515(13) 0.0301(9) -0.0087(11) 0.0045(8) 0.0073(12)
C10 0.0399(10) 0.0426(13) 0.0287(9) 0.0007(8) -0.0042(8) -0.0039(9)
C11 0.0329(10) 0.0427(13) 0.0292(9) 0.0030(8) 0.0032(7) 0.0025(8)
C12 0.0357(10) 0.0408(12) 0.0243(9) 0.0022(8) 0.0067(7) 0.0029(9)
C13 0.0240(10) 0.0706(18) 0.0454(12) -0.0061(12) 0.0057(8) 0.0011(10)
C14 0.0297(9) 0.0475(13) 0.0347(10) -0.0053(9) 0.0046(7) -0.0077(9)
C15 0.0305(9) 0.0292(11) 0.0273(9) -0.0002(7) 0.0045(7) -0.0078(8)
C16 0.0489(12) 0.0481(14) 0.0255(9) -0.0076(8) 0.0055(8) -0.0166(10)
C17 0.0370(10) 0.0282(11) 0.0292(9) 0.0040(7) 0.0022(7) 0.0022(8)
C18 0.0425(11) 0.0393(11) 0.0309(10) 0.0058(8) 0.0011(8) -0.0044(9)
C19 0.0392(10) 0.0442(12) 0.0520(12) 0.0116(13) -0.0017(8) -0.0071(12)
C20 0.0403(11) 0.0494(16) 0.0619(13) 0.0161(13) 0.0157(9) 0.0017(12)
C21 0.0535(13) 0.0454(14) 0.0411(11) 0.0090(10) 0.0195(10) 0.0125(11)
C22 0.0484(12) 0.0317(11) 0.0306(9) 0.0008(8) 0.0041(8) 0.0042(9)
C23 0.0371(9) 0.0346(12) 0.0232(8) 0.0013(7) 0.0020(7) 0.0045(8)
C24 0.0628(14) 0.0304(12) 0.0386(11) 0.0016(9) 0.0073(10) -0.0088(10)
C25 0.0613(14) 0.0245(10) 0.0407(11) 0.0014(8) -0.0003(10) -0.0103(10)
C26 0.0632(15) 0.0430(14) 0.0446(12) -0.0058(11) 0.0008(11) -0.0046(12)
C27 0.090(2) 0.0512(17) 0.0442(14) -0.0078(12) 0.0079(13) -0.0122(14)
C28 0.097(2) 0.0588(18) 0.0449(14) -0.0013(13) -0.0149(14) -0.0155(17)
C29 0.074(2) 0.077(2) 0.0692(19) -0.0073(16) -0.0256(16) -0.0142(18)
C30 0.0644(17) 0.0506(16) 0.0627(16) -0.0052(13) 0.0005(13) -0.0113(13)

loop_
_atom_type_symbol
_atom_type_description
_atom_type_scat_dispersion_real
_atom_type_scat_dispersion_imag
_atom_type_scat_source
C C 0.0181 0.0091 'International Tables Vol C Tables 4.2.6.8 and 6.1.1.4'
H H 0.0000 0.0000 'International Tables Vol C Tables 4.2.6.8 and 6.1.1.4'
Br Br -0.6763 1.2805 'International Tables Vol C Tables 4.2.6.8 and 6.1.1.4'
O O 0.0492 0.0322 'International Tables Vol C Tables 4.2.6.8 and 6.1.1.4'

loop_
_geom_angle_atom_site_label_1
_geom_angle_atom_site_label_2
_geom_angle_atom_site_label_3
_geom_angle
C15 O2 C16 116.39(17)
C23 O4 C24 117.29(17)
C6 C1 C2 124.68(17)
C6 C1 C5 126.68(17)
C2 C1 C5 108.22(15)
C1 C2 C13 120.64(18)
C1 C2 C3 106.90(16)
C13 C2 C3 122.33(19)
C1 C2 C14 114.96(17)
C13 C2 C14 117.84(19)
C3 C2 C14 58.89(14)
C14 C3 C2 60.87(14)
C14 C3 C4 115.65(17)
C2 C3 C4 108.60(15)
C14 C3 H3 119.2
C2 C3 H3 119.2
C4 C3 H3 119.2
C23 C4 C15 110.44(15)
C23 C4 C3 111.55(17)
C15 C4 C3 109.90(15)
C23 C4 C5 108.00(16)
C15 C4 C5 112.28(16)
C3 C4 C5 104.54(15)
C1 C5 C4 104.77(14)
C1 C5 H5A 110.8
C4 C5 H5A 110.8
C1 C5 H5B 110.8
C4 C5 H5B 110.8
H5A C5 H5B 108.9
C1 C6 C7 127.68(17)
C1 C6 H6 116.2
C7 C6 H6 116.2
C12 C7 C8 117.83(19)
C12 C7 C6 122.69(19)
C8 C7 C6 119.47(18)
C9 C8 C7 121.3(2)
C9 C8 H8 119.3
C7 C8 H8 119.3
C10 C9 C8 118.3(2)
C10 C9 H9 120.8
C8 C9 H9 120.8
C11 C10 C9 122.5(2)
C11 C10 Br1 118.53(16)
C9 C10 Br1 118.94(16)
C10 C11 C12 118.54(19)
C10 C11 H11 120.7
C12 C11 H11 120.7
C11 C12 C7 121.4(2)
C11 C12 H12 119.3
C7 C12 H12 119.3
C2 C13 H13A 109.5
C2 C13 H13B 109.5
H13A C13 H13B 109.5
C2 C13 H13C 109.5
H13A C13 H13C 109.5
H13B C13 H13C 109.5
C3 C14 C2 60.25(14)
C3 C14 H14A 117.7
C2 C14 H14A 117.7
C3 C14 H14B 117.7
C2 C14 H14B 117.7
H14A C14 H14B 114.9
O1 C15 O2 124.96(17)
O1 C15 C4 125.79(17)
O2 C15 C4 109.21(16)
O2 C16 C17 113.39(17)
O2 C16 H16A 108.9
C17 C16 H16A 108.9
O2 C16 H16B 108.9
C17 C16 H16B 108.9
H16A C16 H16B 107.7
C18 C17 C22 119.3(2)
C18 C17 C16 122.73(18)
C22 C17 C16 118.00(18)
C17 C18 C19 119.9(2)
C17 C18 H18 120.0
C19 C18 H18 120.0
C20 C19 C18 120.4(2)
C20 C19 H19 119.8
C18 C19 H19 119.8
C19 C20 C21 119.7(2)
C19 C20 H20 120.2
C21 C20 H20 120.2
C22 C21 C20 120.1(2)
C22 C21 H21 120.0
C20 C21 H21 120.0
C21 C22 C17 120.6(2)
C21 C22 H22 119.7
C17 C22 H22 119.7
O3 C23 O4 125.4(2)
O3 C23 C4 125.4(2)
O4 C23 C4 109.08(17)
O4 C24 C25 108.62(17)
O4 C24 H24A 110.0
C25 C24 H24A 110.0
O4 C24 H24B 110.0
C25 C24 H24B 110.0
H24A C24 H24B 108.3
C30 C25 C26 119.2(2)
C30 C25 C24 121.3(2)
C26 C25 C24 119.4(2)
C27 C26 C25 120.6(3)
C27 C26 H26 119.7
C25 C26 H26 119.7
C28 C27 C26 119.8(3)
C28 C27 H27 120.1
C26 C27 H27 120.1
C29 C28 C27 120.2(3)
C29 C28 H28 119.9
C27 C28 H28 119.9
C28 C29 C30 120.5(3)
C28 C29 H29 119.7
C30 C29 H29 119.7
C25 C30 C29 119.7(3)
C25 C30 H30 120.2
C29 C30 H30 120.2

loop_
_geom_bond_atom_site_label_1
_geom_bond_atom_site_label_2
_geom_bond_distance
Br1 C10 1.912(2)
O1 C15 1.189(3)
O2 C15 1.344(2)
O2 C16 1.444(2)
O3 C23 1.195(3)
O4 C23 1.339(2)
O4 C24 1.462(3)
C1 C6 1.332(3)
C1 C2 1.486(3)
C1 C5 1.521(2)
C2 C13 1.502(3)
C2 C3 1.517(3)
C2 C14 1.526(3)
C3 C14 1.496(3)
C3 C4 1.527(3)
C3 H3 1.0000
C4 C23 1.520(3)
C4 C15 1.529(3)
C4 C5 1.554(2)
C5 H5A 0.9900
C5 H5B 0.9900
C6 C7 1.476(3)
C6 H6 0.9500
C7 C12 1.396(3)
C7 C8 1.400(3)
C8 C9 1.389(3)
C8 H8 0.9500
C9 C10 1.376(3)
C9 H9 0.9500
C10 C11 1.370(3)
C11 C12 1.389(3)
C11 H11 0.9500
C12 H12 0.9500
C13 H13A 0.9800
C13 H13B 0.9800
C13 H13C 0.9800
C14 H14A 0.9900
C14 H14B 0.9900
C16 C17 1.504(3)
C16 H16A 0.9900
C16 H16B 0.9900
C17 C18 1.383(3)
C17 C22 1.392(3)
C18 C19 1.393(3)
C18 H18 0.9500
C19 C20 1.380(3)
C19 H19 0.9500
C20 C21 1.384(4)
C20 H20 0.9500
C21 C22 1.379(3)
C21 H21 0.9500
C22 H22 0.9500
C24 C25 1.510(3)
C24 H24A 0.9900
C24 H24B 0.9900
C25 C30 1.382(4)
C25 C26 1.391(4)
C26 C27 1.388(4)
C26 H26 0.9500
C27 C28 1.371(5)
C27 H27 0.9500
C28 C29 1.372(5)
C28 H28 0.9500
C29 C30 1.395(4)
C29 H29 0.9500
C30 H30 0.9500

loop_
_geom_torsion_atom_site_label_1
_geom_torsion_atom_site_label_2
_geom_torsion_atom_site_label_3
_geom_torsion_atom_site_label_4
_geom_torsion
C6 C1 C2 C13 10.8(4)
C5 C1 C2 C13 -162.3(2)
C6 C1 C2 C3 156.8(2)
C5 C1 C2 C3 -16.2(2)
C6 C1 C2 C14 -140.2(2)
C5 C1 C2 C14 46.8(2)
C1 C2 C3 C14 109.38(19)
C13 C2 C3 C14 -105.3(2)
C1 C2 C3 C4 -0.2(2)
C13 C2 C3 C4 145.1(2)
C14 C2 C3 C4 -109.59(19)
C14 C3 C4 C23 -166.45(16)
C2 C3 C4 C23 -100.5(2)
C14 C3 C4 C15 70.7(2)
C2 C3 C4 C15 136.61(18)
C14 C3 C4 C5 -50.0(2)
C2 C3 C4 C5 15.9(2)
C6 C1 C5 C4 -146.9(2)
C2 C1 C5 C4 26.0(2)
C23 C4 C5 C1 93.73(18)
C15 C4 C5 C1 -144.27(16)
C3 C4 C5 C1 -25.2(2)
C2 C1 C6 C7 -175.4(2)
C5 C1 C6 C7 -3.7(4)
C1 C6 C7 C12 -31.5(4)
C1 C6 C7 C8 149.6(2)
C12 C7 C8 C9 2.4(3)
C6 C7 C8 C9 -178.7(2)
C7 C8 C9 C10 -0.9(4)
C8 C9 C10 C11 -0.9(4)
C8 C9 C10 Br1 -179.67(19)
C9 C10 C11 C12 1.0(3)
Br1 C10 C11 C12 179.81(16)
C10 C11 C12 C7 0.6(3)
C8 C7 C12 C11 -2.2(3)
C6 C7 C12 C11 178.9(2)
C4 C3 C14 C2 97.90(18)
C1 C2 C14 C3 -95.37(19)
C13 C2 C14 C3 112.8(2)
C16 O2 C15 O1 5.7(3)
C16 O2 C15 C4 -172.05(15)
C23 C4 C15 O1 132.8(2)
C3 C4 C15 O1 -103.7(2)
C5 C4 C15 O1 12.2(3)
C23 C4 C15 O2 -49.5(2)
C3 C4 C15 O2 74.0(2)
C5 C4 C15 O2 -170.12(16)
C15 O2 C16 C17 -93.7(2)
O2 C16 C17 C18 20.8(3)
O2 C16 C17 C22 -159.59(19)
C22 C17 C18 C19 1.0(3)
C16 C17 C18 C19 -179.4(2)
C17 C18 C19 C20 0.9(4)
C18 C19 C20 C21 -1.4(4)
C19 C20 C21 C22 0.1(4)
C20 C21 C22 C17 1.8(3)
C18 C17 C22 C21 -2.3(3)
C16 C17 C22 C21 178.1(2)
C24 O4 C23 O3 10.0(3)
C24 O4 C23 C4 -167.23(16)
C15 C4 C23 O3 133.3(2)
C3 C4 C23 O3 10.8(3)
C5 C4 C23 O3 -103.5(2)
C15 C4 C23 O4 -49.5(2)
C3 C4 C23 O4 -172.01(14)
C5 C4 C23 O4 73.66(18)
C23 O4 C24 C25 93.4(2)
O4 C24 C25 C30 94.1(3)
O4 C24 C25 C26 -83.4(3)
C30 C25 C26 C27 -1.1(4)
C24 C25 C26 C27 176.5(3)
C25 C26 C27 C28 0.5(4)
C26 C27 C28 C29 0.5(5)
C27 C28 C29 C30 -0.9(6)
C26 C25 C30 C29 0.7(4)
C24 C25 C30 C29 -176.9(3)
C28 C29 C30 C25 0.3(5)
